data_7716197
loop_
_publ_author_name
'Park, Sanha'
'Seo, Mi Sook'
'Kim, Mingi'
'Lee, Kang Mun'
'Graham, Peter M.'
'Lee, Yunho'

_publ_section_title
;
 Reactivity of low-valent nickel carbonyl species supported by acridane
 based PNP ligands towards iodoalkanes.
;
_journal_issue 24
_journal_name_full 'Dalton transactions (Cambridge, England : 2003)'
_journal_page_first 10120
_journal_page_last 10125
_journal_paper_doi 10.1039/d4dt01022a
_journal_volume 53
_journal_year 2024
_chemical_formula_moiety '2(C39 H48 N Ni P2)'
_chemical_formula_sum 'C78 H96 N2 Ni2 P4'
_chemical_formula_weight 1302.86
_chemical_properties_physical Air-sensitive,Moisture-sensitive,Oxygen-sensitive
_space_group_crystal_system triclinic
_space_group_IT_number 2
_space_group_name_Hall '-P 1'
_space_group_name_H-M_alt 'P -1'
_atom_sites_solution_hydrogens geom
_atom_sites_solution_primary dual
_audit_creation_date 2023-01-17
_audit_creation_method
;
Olex2 1.5
(compiled 2022.04.07 svn.rca3783a0 for OlexSys, GUI svn.r6498)
;
_audit_update_record
;
2023-07-12 deposited with the CCDC.	2024-05-28 downloaded from the CCDC.
;
_cell_angle_alpha 97.778(2)
_cell_angle_beta 103.185(2)
_cell_angle_gamma 90.545(2)
_cell_formula_units_Z 1
_cell_length_a 9.3611(4)
_cell_length_b 12.8811(6)
_cell_length_c 14.9160(7)
_cell_measurement_reflns_used 9970
_cell_measurement_temperature 100.00
_cell_measurement_theta_max 25.15
_cell_measurement_theta_min 2.35
_cell_volume 1733.55(14)
_computing_cell_refinement 'SAINT V8.40B (?, 2016)'
_computing_data_reduction 'SAINT V8.40B (?, 2016)'
_computing_molecular_graphics 'Olex2 1.5 (Dolomanov et al., 2009)'
_computing_publication_material 'Olex2 1.5 (Dolomanov et al., 2009)'
_computing_structure_refinement 'XL  (Sheldrick, 2008)'
_computing_structure_solution 'SHELXT 2018/2 (Sheldrick, 2018)'
_diffrn_ambient_temperature 100.00
_diffrn_measured_fraction_theta_full 0.999
_diffrn_measured_fraction_theta_max 0.999
_diffrn_measurement_device_type 'Bruker APEX-II CCD'
_diffrn_measurement_method '\f and \w scans'
_diffrn_radiation_type MoK\a
_diffrn_radiation_wavelength 0.71073
_diffrn_reflns_av_R_equivalents 0.0716
_diffrn_reflns_av_unetI/netI 0.0347
_diffrn_reflns_Laue_measured_fraction_full 0.999
_diffrn_reflns_Laue_measured_fraction_max 0.999
_diffrn_reflns_limit_h_max 11
_diffrn_reflns_limit_h_min -11
_diffrn_reflns_limit_k_max 15
_diffrn_reflns_limit_k_min -15
_diffrn_reflns_limit_l_max 17
_diffrn_reflns_limit_l_min -17
_diffrn_reflns_number 64128
_diffrn_reflns_point_group_measured_fraction_full 0.999
_diffrn_reflns_point_group_measured_fraction_max 0.999
_diffrn_reflns_theta_full 25.195
_diffrn_reflns_theta_max 25.195
_diffrn_reflns_theta_min 2.236
_diffrn_source_current 1.4
_diffrn_source_power 0.07
_diffrn_source_voltage 50.0
_diffrn_standards_number 0
_exptl_absorpt_coefficient_mu 0.679
_exptl_absorpt_correction_T_max 0.7452
_exptl_absorpt_correction_T_min 0.4738
_exptl_absorpt_correction_type multi-scan
_exptl_absorpt_process_details
;
SADABS-2016/2 (Bruker,2016/2) was used for absorption correction.
wR2(int) was 0.1522 before and 0.0901 after correction.
The Ratio of minimum to maximum transmission is 0.6358.
The \l/2 correction factor is Not present.
;
_exptl_crystal_colour 'Reddish orange'
_exptl_crystal_density_diffrn 1.248
_exptl_crystal_description needle
_exptl_crystal_F_000 694
_exptl_crystal_size_max 0.6
_exptl_crystal_size_mid 0.15
_exptl_crystal_size_min 0.094
_refine_diff_density_max 1.544
_refine_diff_density_min -0.546
_refine_diff_density_rms 0.086
_refine_ls_extinction_method none
_refine_ls_goodness_of_fit_ref 1.112
_refine_ls_hydrogen_treatment constr
_refine_ls_matrix_type full
_refine_ls_number_parameters 398
_refine_ls_number_reflns 6224
_refine_ls_number_restraints 0
_refine_ls_restrained_S_all 1.112
_refine_ls_R_factor_all 0.0706
_refine_ls_R_factor_gt 0.0445
_refine_ls_shift/su_max 0.001
_refine_ls_shift/su_mean 0.000
_refine_ls_structure_factor_coef Fsqd
_refine_ls_weighting_details 'w=1/[\s^2^(Fo^2^)+(0.0372P)^2^+3.9209P] where P=(Fo^2^+2Fc^2^)/3'
_refine_ls_weighting_scheme calc
_refine_ls_wR_factor_gt 0.0997
_refine_ls_wR_factor_ref 0.1218
_reflns_Friedel_coverage 0.000
_reflns_number_gt 4800
_reflns_number_total 6224
_reflns_threshold_expression 'I > 2\s(I)'
_cod_data_source_file d4dt01022a2.cif
_cod_data_source_block psh_115_0m
_cod_depositor_comments 'Adding full bibliography for 7716197--7716200.cif.'
_cod_original_cell_volume 1733.54(14)
_cod_database_code 7716197
_shelx_shelxl_version_number 2019/1
_shelx_space_group_comment
;
The symmetry employed for this shelxl refinement is uniquely defined
by the following loop, which should always be used as a source of
symmetry information in preference to the above space-group names.
They are only intended as comments.
;
_shelx_estimated_absorpt_t_max 0.939
_shelx_estimated_absorpt_t_min 0.686
_olex2_refinement_description
;
1. Fixed Uiso
 At 1.2 times of:
  All C(H) groups
 At 1.5 times of:
  All C(H,H,H) groups
2.a Ternary CH refined with riding coordinates:
 C28(H28), C31(H31), C37(H37), C34(H34)
2.b Aromatic/amide H refined with riding coordinates:
 C4(H4), C21(H21), C18(H18), C20(H20), C9(H9), C17(H17), C19(H19), C2(H2),
 C11(H11), C24(H24), C25(H25), C27(H27), C23(H23), C26(H26)
2.c Idealised Me refined as rotating group:
 C14(H14A,H14B,H14C), C15(H15A,H15B,H15C), C33(H33A,H33B,H33C), C32(H32A,H32B,
 H32C), C35(H35A,H35B,H35C), C29(H29A,H29B,H29C), C36(H36A,H36B,H36C), C30(H30A,
 H30B,H30C), C39(H39A,H39B,H39C), C38(H38A,H38B,H38C)
;
_olex2_submission_special_instructions 'No special instructions were received'

loop_
_space_group_symop_operation_xyz
'x, y, z'
'-x, -y, -z'

loop_
_atom_site_label
_atom_site_type_symbol
_atom_site_fract_x
_atom_site_fract_y
_atom_site_fract_z
_atom_site_U_iso_or_equiv
_atom_site_adp_type
_atom_site_occupancy
_atom_site_site_symmetry_order
_atom_site_calc_flag
_atom_site_refinement_flags_posn
_atom_site_refinement_flags_adp
_atom_site_refinement_flags_occupancy
_atom_site_disorder_assembly
_atom_site_disorder_group
Ni1 Ni 0.71530(4) 0.12693(3) 0.16992(3) 0.01899(13) Uani 1 1 d . . . . .
P2 P 0.74297(9) 0.20850(6) 0.05472(5) 0.01790(19) Uani 1 1 d . . . . .
P1 P 0.68162(9) 0.06043(6) 0.29145(5) 0.01688(18) Uani 1 1 d . . . . .
N1 N 0.7025(3) 0.26334(19) 0.23901(16) 0.0173(5) Uani 1 1 d . . . . .
C7 C 0.6680(3) 0.4643(2) 0.3376(2) 0.0150(6) Uani 1 1 d . . . . .
C22 C 0.4994(3) 0.4510(2) 0.2968(2) 0.0163(6) Uani 1 1 d . . . . .
C6 C 0.7096(3) 0.2726(2) 0.3333(2) 0.0151(6) Uani 1 1 d . . . . .
C13 C 0.7376(3) 0.3526(2) 0.2053(2) 0.0151(6) Uani 1 1 d . . . . .
C5 C 0.7125(3) 0.3706(2) 0.3898(2) 0.0141(6) Uani 1 1 d . . . . .
C4 C 0.7380(3) 0.3737(2) 0.4855(2) 0.0154(6) Uani 1 1 d . . . . .
H4 H 0.744592 0.439944 0.523260 0.019 Uiso 1 1 calc R U . . .
C21 C 0.8538(3) 0.5987(2) 0.4432(2) 0.0186(7) Uani 1 1 d . . . . .
H21 H 0.928586 0.552318 0.432993 0.022 Uiso 1 1 calc R U . . .
C12 C 0.7696(3) 0.3415(2) 0.1165(2) 0.0163(6) Uani 1 1 d . . . . .
C3 C 0.7545(3) 0.2832(2) 0.5285(2) 0.0159(6) Uani 1 1 d . . . . .
C16 C 0.7072(3) 0.5701(2) 0.4001(2) 0.0157(6) Uani 1 1 d . . . . .
C18 C 0.6383(4) 0.7347(2) 0.4748(2) 0.0224(7) Uani 1 1 d . . . . .
H18 H 0.563625 0.781027 0.485512 0.027 Uiso 1 1 calc R U . . .
C20 C 0.8918(3) 0.6937(2) 0.5007(2) 0.0202(7) Uani 1 1 d . . . . .
H20 H 0.992061 0.712322 0.528800 0.024 Uiso 1 1 calc R U . . .
C8 C 0.7419(3) 0.4540(2) 0.25564(19) 0.0147(6) Uani 1 1 d . . . . .
C1 C 0.7120(3) 0.1797(2) 0.3748(2) 0.0158(6) Uani 1 1 d . . . . .
C9 C 0.7931(3) 0.5389(2) 0.2212(2) 0.0180(6) Uani 1 1 d . . . . .
H9 H 0.798631 0.606721 0.256316 0.022 Uiso 1 1 calc R U . . .
C17 C 0.6008(3) 0.6402(2) 0.4166(2) 0.0188(7) Uani 1 1 d . . . . .
H17 H 0.500589 0.622989 0.387409 0.023 Uiso 1 1 calc R U . . .
C19 C 0.7826(4) 0.7618(2) 0.5171(2) 0.0228(7) Uani 1 1 d . . . . .
H19 H 0.807872 0.826385 0.557202 0.027 Uiso 1 1 calc R U . . .
C10 C 0.8363(3) 0.5279(2) 0.1374(2) 0.0178(6) Uani 1 1 d . . . . .
C14 C 0.7925(4) 0.2894(3) 0.6337(2) 0.0218(7) Uani 1 1 d . . . . .
H14A H 0.898188 0.281380 0.655751 0.033 Uiso 1 1 calc R U . . .
H14B H 0.738258 0.233196 0.651691 0.033 Uiso 1 1 calc R U . . .
H14C H 0.765504 0.357488 0.661622 0.033 Uiso 1 1 calc R U . . .
C2 C 0.7357(3) 0.1870(2) 0.4712(2) 0.0171(6) Uani 1 1 d . . . . .
H2 H 0.739199 0.124390 0.498618 0.021 Uiso 1 1 calc R U . . .
C11 C 0.8189(3) 0.4292(2) 0.0843(2) 0.0191(7) Uani 1 1 d . . . . .
H11 H 0.840959 0.421210 0.024718 0.023 Uiso 1 1 calc R U . . .
C28 C 0.7950(4) -0.0389(2) 0.3480(2) 0.0234(7) Uani 1 1 d . . . . .
H28 H 0.770841 -0.043092 0.409407 0.028 Uiso 1 1 calc R U . . .
C24 C 0.2561(3) 0.4054(3) 0.3137(2) 0.0233(7) Uani 1 1 d . . . . .
H24 H 0.195348 0.379523 0.349481 0.028 Uiso 1 1 calc R U . . .
C25 C 0.1937(4) 0.4349(3) 0.2286(2) 0.0250(7) Uani 1 1 d . . . . .
H25 H 0.090224 0.429997 0.205500 0.030 Uiso 1 1 calc R U . . .
C31 C 0.4878(4) 0.0186(3) 0.2833(2) 0.0239(7) Uani 1 1 d . . . . .
H31 H 0.463397 -0.044436 0.234680 0.029 Uiso 1 1 calc R U . . .
C27 C 0.4349(3) 0.4797(3) 0.2111(2) 0.0219(7) Uani 1 1 d . . . . .
H27 H 0.495000 0.505249 0.174774 0.026 Uiso 1 1 calc R U . . .
C15 C 0.9019(4) 0.6200(3) 0.1061(2) 0.0257(7) Uani 1 1 d . . . . .
H15A H 0.859682 0.684684 0.129141 0.039 Uiso 1 1 calc R U . . .
H15B H 0.880232 0.610988 0.037965 0.039 Uiso 1 1 calc R U . . .
H15C H 1.008523 0.624114 0.130758 0.039 Uiso 1 1 calc R U . . .
C23 C 0.4078(3) 0.4131(2) 0.3476(2) 0.0200(7) Uani 1 1 d . . . . .
H23 H 0.449477 0.392216 0.406307 0.024 Uiso 1 1 calc R U . . .
C37 C 0.5737(4) 0.2093(3) -0.0384(2) 0.0272(8) Uani 1 1 d . . . . .
H37 H 0.561987 0.139101 -0.077723 0.033 Uiso 1 1 calc R U . . .
C26 C 0.2836(4) 0.4717(3) 0.1775(2) 0.0283(8) Uani 1 1 d . . . . .
H26 H 0.241482 0.491765 0.118486 0.034 Uiso 1 1 calc R U . . .
C34 C 0.8944(4) 0.1925(3) -0.0051(2) 0.0277(8) Uani 1 1 d . . . . .
H34 H 0.899309 0.254516 -0.038198 0.033 Uiso 1 1 calc R U . . .
C33 C 0.3867(4) 0.1053(3) 0.2491(3) 0.0306(8) Uani 1 1 d . . . . .
H33A H 0.408849 0.168934 0.294802 0.046 Uiso 1 1 calc R U . . .
H33B H 0.284058 0.082032 0.241433 0.046 Uiso 1 1 calc R U . . .
H33C H 0.402535 0.120194 0.189356 0.046 Uiso 1 1 calc R U . . .
C32 C 0.4574(4) -0.0121(3) 0.3724(2) 0.0307(8) Uani 1 1 d . . . . .
H32A H 0.517775 -0.070831 0.390597 0.046 Uiso 1 1 calc R U . . .
H32B H 0.353309 -0.033014 0.361860 0.046 Uiso 1 1 calc R U . . .
H32C H 0.481458 0.047867 0.421968 0.046 Uiso 1 1 calc R U . . .
C35 C 0.8691(4) 0.0936(3) -0.0768(3) 0.0378(9) Uani 1 1 d . . . . .
H35A H 0.851201 0.033115 -0.046796 0.057 Uiso 1 1 calc R U . . .
H35B H 0.956041 0.082536 -0.102470 0.057 Uiso 1 1 calc R U . . .
H35C H 0.783663 0.101668 -0.126968 0.057 Uiso 1 1 calc R U . . .
C29 C 0.9570(4) -0.0060(3) 0.3651(3) 0.0370(9) Uani 1 1 d . . . . .
H29A H 0.981168 0.001706 0.305671 0.055 Uiso 1 1 calc R U . . .
H29B H 1.017375 -0.059677 0.394046 0.055 Uiso 1 1 calc R U . . .
H29C H 0.976604 0.060982 0.406386 0.055 Uiso 1 1 calc R U . . .
C36 C 1.0383(4) 0.1903(3) 0.0673(3) 0.0365(9) Uani 1 1 d . . . . .
H36A H 1.055371 0.256978 0.109132 0.055 Uiso 1 1 calc R U . . .
H36B H 1.119418 0.179605 0.035911 0.055 Uiso 1 1 calc R U . . .
H36C H 1.032717 0.132740 0.103312 0.055 Uiso 1 1 calc R U . . .
C30 C 0.7621(4) -0.1464(3) 0.2887(3) 0.0323(8) Uani 1 1 d . . . . .
H30A H 0.658728 -0.167289 0.281370 0.049 Uiso 1 1 calc R U . . .
H30B H 0.824683 -0.197979 0.319303 0.049 Uiso 1 1 calc R U . . .
H30C H 0.781919 -0.142825 0.227442 0.049 Uiso 1 1 calc R U . . .
C39 C 0.4420(4) 0.2209(4) 0.0057(3) 0.0475(11) Uani 1 1 d . . . . .
H39A H 0.439821 0.164805 0.043763 0.071 Uiso 1 1 calc R U . . .
H39B H 0.351441 0.216080 -0.043341 0.071 Uiso 1 1 calc R U . . .
H39C H 0.449847 0.289090 0.044910 0.071 Uiso 1 1 calc R U . . .
C38 C 0.5777(5) 0.2917(3) -0.1024(3) 0.0420(10) Uani 1 1 d . . . . .
H38A H 0.590837 0.361670 -0.065848 0.063 Uiso 1 1 calc R U . . .
H38B H 0.485211 0.286998 -0.149766 0.063 Uiso 1 1 calc R U . . .
H38C H 0.659606 0.279147 -0.132814 0.063 Uiso 1 1 calc R U . . .

loop_
_atom_site_aniso_label
_atom_site_aniso_U_11
_atom_site_aniso_U_22
_atom_site_aniso_U_33
_atom_site_aniso_U_23
_atom_site_aniso_U_13
_atom_site_aniso_U_12
Ni1 0.0242(2) 0.0157(2) 0.0162(2) 0.00061(16) 0.00396(16) 0.00066(16)
P2 0.0205(4) 0.0178(4) 0.0146(4) 0.0009(3) 0.0032(3) 0.0009(3)
P1 0.0201(4) 0.0131(4) 0.0159(4) 0.0013(3) 0.0016(3) 0.0001(3)
N1 0.0228(14) 0.0166(13) 0.0124(12) 0.0025(10) 0.0037(10) 0.0004(11)
C7 0.0162(15) 0.0141(15) 0.0151(14) 0.0047(12) 0.0030(12) 0.0032(12)
C22 0.0173(15) 0.0125(15) 0.0177(15) 0.0004(12) 0.0021(12) 0.0039(12)
C6 0.0116(14) 0.0188(16) 0.0145(14) 0.0022(12) 0.0024(11) 0.0013(12)
C13 0.0135(15) 0.0155(15) 0.0150(14) 0.0048(12) -0.0010(11) 0.0007(12)
C5 0.0115(14) 0.0140(15) 0.0169(15) 0.0028(12) 0.0029(11) -0.0001(11)
C4 0.0124(14) 0.0150(15) 0.0185(15) 0.0009(12) 0.0034(12) 0.0016(12)
C21 0.0177(16) 0.0158(16) 0.0238(16) 0.0054(13) 0.0062(13) 0.0027(12)
C12 0.0174(15) 0.0147(15) 0.0154(14) 0.0026(12) 0.0004(12) 0.0049(12)
C3 0.0127(15) 0.0188(16) 0.0171(15) 0.0042(12) 0.0043(12) 0.0027(12)
C16 0.0199(16) 0.0139(15) 0.0143(14) 0.0045(12) 0.0044(12) 0.0022(12)
C18 0.0242(18) 0.0181(17) 0.0264(17) 0.0030(13) 0.0086(14) 0.0059(13)
C20 0.0180(16) 0.0192(16) 0.0230(16) 0.0022(13) 0.0045(13) -0.0033(13)
C8 0.0160(15) 0.0151(15) 0.0126(14) 0.0042(12) 0.0009(12) 0.0042(12)
C1 0.0153(15) 0.0127(15) 0.0190(15) -0.0002(12) 0.0047(12) -0.0006(12)
C9 0.0188(16) 0.0172(16) 0.0184(15) 0.0038(12) 0.0036(12) 0.0056(12)
C17 0.0157(16) 0.0197(16) 0.0221(16) 0.0039(13) 0.0060(13) 0.0017(12)
C19 0.0293(18) 0.0144(16) 0.0245(17) -0.0002(13) 0.0077(14) -0.0007(13)
C10 0.0170(16) 0.0184(16) 0.0188(15) 0.0084(12) 0.0025(12) 0.0014(12)
C14 0.0267(18) 0.0200(17) 0.0179(16) 0.0045(13) 0.0019(13) 0.0033(13)
C2 0.0149(15) 0.0153(15) 0.0211(16) 0.0061(12) 0.0021(12) 0.0023(12)
C11 0.0201(16) 0.0236(17) 0.0143(15) 0.0055(13) 0.0034(12) 0.0067(13)
C28 0.0265(18) 0.0169(16) 0.0244(17) 0.0013(13) 0.0017(14) 0.0020(13)
C24 0.0194(17) 0.0214(17) 0.0294(18) 0.0030(14) 0.0064(14) 0.0001(13)
C25 0.0148(16) 0.0245(18) 0.0319(18) 0.0000(14) -0.0004(14) 0.0013(13)
C31 0.0232(17) 0.0223(17) 0.0241(17) 0.0001(14) 0.0033(14) -0.0033(14)
C27 0.0215(17) 0.0264(18) 0.0192(16) 0.0087(13) 0.0042(13) 0.0042(13)
C15 0.0300(19) 0.0241(18) 0.0249(17) 0.0062(14) 0.0088(14) 0.0017(14)
C23 0.0201(16) 0.0204(16) 0.0197(16) 0.0055(13) 0.0032(13) 0.0034(13)
C37 0.0272(18) 0.0287(19) 0.0206(17) 0.0014(14) -0.0036(14) -0.0028(15)
C26 0.0246(18) 0.035(2) 0.0229(17) 0.0085(15) -0.0032(14) 0.0058(15)
C34 0.0313(19) 0.0244(18) 0.0291(18) 0.0004(15) 0.0127(15) 0.0013(15)
C33 0.0219(18) 0.034(2) 0.0321(19) 0.0043(16) -0.0008(15) 0.0034(15)
C32 0.031(2) 0.030(2) 0.0324(19) 0.0048(16) 0.0096(16) -0.0045(15)
C35 0.044(2) 0.035(2) 0.036(2) -0.0058(17) 0.0166(18) 0.0047(18)
C29 0.028(2) 0.030(2) 0.046(2) 0.0005(17) -0.0014(17) 0.0096(16)
C36 0.0259(19) 0.031(2) 0.051(2) -0.0053(18) 0.0135(17) 0.0029(16)
C30 0.043(2) 0.0184(18) 0.033(2) -0.0011(15) 0.0048(16) 0.0055(16)
C39 0.026(2) 0.074(3) 0.037(2) 0.005(2) -0.0039(17) 0.007(2)
C38 0.047(2) 0.039(2) 0.030(2) 0.0101(17) -0.0129(18) -0.0062(19)

loop_
_atom_type_symbol
_atom_type_description
_atom_type_scat_dispersion_real
_atom_type_scat_dispersion_imag
_atom_type_scat_source
C C 0.0033 0.0016 'International Tables Vol C Tables 4.2.6.8 and 6.1.1.4'
H H 0.0000 0.0000 'International Tables Vol C Tables 4.2.6.8 and 6.1.1.4'
N N 0.0061 0.0033 'International Tables Vol C Tables 4.2.6.8 and 6.1.1.4'
Ni Ni 0.3393 1.1124 'International Tables Vol C Tables 4.2.6.8 and 6.1.1.4'
P P 0.1023 0.0942 'International Tables Vol C Tables 4.2.6.8 and 6.1.1.4'

loop_
_geom_angle_atom_site_label_1
_geom_angle_atom_site_label_2
_geom_angle_atom_site_label_3
_geom_angle
_geom_angle_site_symmetry_1
_geom_angle_site_symmetry_3
_geom_angle_publ_flag
P1 Ni1 P2 174.30(3) . . ?
N1 Ni1 P2 87.36(8) . . ?
N1 Ni1 P1 87.06(8) . . ?
C12 P2 Ni1 98.44(10) . . ?
C12 P2 C37 105.43(15) . . ?
C12 P2 C34 104.89(15) . . ?
C37 P2 Ni1 114.14(12) . . ?
C34 P2 Ni1 125.78(12) . . ?
C34 P2 C37 105.72(16) . . ?
C1 P1 Ni1 98.59(10) . . ?
C1 P1 C28 106.38(14) . . ?
C1 P1 C31 104.18(14) . . ?
C28 P1 Ni1 125.32(11) . . ?
C28 P1 C31 105.88(15) . . ?
C31 P1 Ni1 114.00(11) . . ?
C6 N1 Ni1 119.7(2) . . ?
C13 N1 Ni1 119.80(19) . . ?
C13 N1 C6 116.8(2) . . ?
C5 C7 C22 106.7(2) . . ?
C5 C7 C16 112.8(2) . . ?
C16 C7 C22 110.5(2) . . ?
C8 C7 C22 107.3(2) . . ?
C8 C7 C5 107.1(2) . . ?
C8 C7 C16 112.0(2) . . ?
C27 C22 C7 121.7(3) . . ?
C27 C22 C23 117.8(3) . . ?
C23 C22 C7 120.5(3) . . ?
N1 C6 C5 122.8(3) . . ?
N1 C6 C1 118.4(3) . . ?
C5 C6 C1 118.7(3) . . ?
N1 C13 C12 118.4(3) . . ?
N1 C13 C8 122.7(3) . . ?
C8 C13 C12 118.9(3) . . ?
C6 C5 C7 115.7(2) . . ?
C4 C5 C7 124.8(3) . . ?
C4 C5 C6 119.0(3) . . ?
C5 C4 H4 118.7 . . ?
C5 C4 C3 122.6(3) . . ?
C3 C4 H4 118.7 . . ?
C16 C21 H21 119.4 . . ?
C20 C21 H21 119.4 . . ?
C20 C21 C16 121.1(3) . . ?
C13 C12 P2 114.3(2) . . ?
C11 C12 P2 126.1(2) . . ?
C11 C12 C13 119.6(3) . . ?
C4 C3 C14 121.4(3) . . ?
C2 C3 C4 117.4(3) . . ?
C2 C3 C14 121.2(3) . . ?
C21 C16 C7 120.1(3) . . ?
C17 C16 C7 122.2(3) . . ?
C17 C16 C21 117.8(3) . . ?
C17 C18 H18 119.8 . . ?
C19 C18 H18 119.8 . . ?
C19 C18 C17 120.4(3) . . ?
C21 C20 H20 120.1 . . ?
C21 C20 C19 119.9(3) . . ?
C19 C20 H20 120.1 . . ?
C13 C8 C7 116.1(3) . . ?
C9 C8 C7 124.1(3) . . ?
C9 C8 C13 119.1(3) . . ?
C6 C1 P1 113.6(2) . . ?
C2 C1 P1 126.9(2) . . ?
C2 C1 C6 119.5(3) . . ?
C8 C9 H9 118.8 . . ?
C10 C9 C8 122.3(3) . . ?
C10 C9 H9 118.8 . . ?
C16 C17 H17 119.4 . . ?
C18 C17 C16 121.3(3) . . ?
C18 C17 H17 119.4 . . ?
C18 C19 C20 119.5(3) . . ?
C18 C19 H19 120.3 . . ?
C20 C19 H19 120.3 . . ?
C9 C10 C11 118.0(3) . . ?
C9 C10 C15 120.7(3) . . ?
C11 C10 C15 121.3(3) . . ?
C3 C14 H14A 109.5 . . ?
C3 C14 H14B 109.5 . . ?
C3 C14 H14C 109.5 . . ?
H14A C14 H14B 109.5 . . ?
H14A C14 H14C 109.5 . . ?
H14B C14 H14C 109.5 . . ?
C3 C2 C1 122.0(3) . . ?
C3 C2 H2 119.0 . . ?
C1 C2 H2 119.0 . . ?
C12 C11 H11 119.2 . . ?
C10 C11 C12 121.6(3) . . ?
C10 C11 H11 119.2 . . ?
P1 C28 H28 108.6 . . ?
C29 C28 P1 109.5(2) . . ?
C29 C28 H28 108.6 . . ?
C29 C28 C30 111.0(3) . . ?
C30 C28 P1 110.6(2) . . ?
C30 C28 H28 108.6 . . ?
C25 C24 H24 119.8 . . ?
C25 C24 C23 120.3(3) . . ?
C23 C24 H24 119.8 . . ?
C24 C25 H25 120.5 . . ?
C24 C25 C26 119.0(3) . . ?
C26 C25 H25 120.5 . . ?
P1 C31 H31 107.3 . . ?
C33 C31 P1 109.2(2) . . ?
C33 C31 H31 107.3 . . ?
C32 C31 P1 114.9(2) . . ?
C32 C31 H31 107.3 . . ?
C32 C31 C33 110.7(3) . . ?
C22 C27 H27 119.5 . . ?
C22 C27 C26 120.9(3) . . ?
C26 C27 H27 119.5 . . ?
C10 C15 H15A 109.5 . . ?
C10 C15 H15B 109.5 . . ?
C10 C15 H15C 109.5 . . ?
H15A C15 H15B 109.5 . . ?
H15A C15 H15C 109.5 . . ?
H15B C15 H15C 109.5 . . ?
C22 C23 C24 121.1(3) . . ?
C22 C23 H23 119.5 . . ?
C24 C23 H23 119.5 . . ?
P2 C37 H37 107.2 . . ?
C39 C37 P2 109.0(2) . . ?
C39 C37 H37 107.2 . . ?
C39 C37 C38 111.5(3) . . ?
C38 C37 P2 114.2(2) . . ?
C38 C37 H37 107.2 . . ?
C25 C26 C27 120.8(3) . . ?
C25 C26 H26 119.6 . . ?
C27 C26 H26 119.6 . . ?
P2 C34 H34 108.5 . . ?
C35 C34 P2 111.1(2) . . ?
C35 C34 H34 108.5 . . ?
C36 C34 P2 108.9(2) . . ?
C36 C34 H34 108.5 . . ?
C36 C34 C35 111.4(3) . . ?
C31 C33 H33A 109.5 . . ?
C31 C33 H33B 109.5 . . ?
C31 C33 H33C 109.5 . . ?
H33A C33 H33B 109.5 . . ?
H33A C33 H33C 109.5 . . ?
H33B C33 H33C 109.5 . . ?
C31 C32 H32A 109.5 . . ?
C31 C32 H32B 109.5 . . ?
C31 C32 H32C 109.5 . . ?
H32A C32 H32B 109.5 . . ?
H32A C32 H32C 109.5 . . ?
H32B C32 H32C 109.5 . . ?
C34 C35 H35A 109.5 . . ?
C34 C35 H35B 109.5 . . ?
C34 C35 H35C 109.5 . . ?
H35A C35 H35B 109.5 . . ?
H35A C35 H35C 109.5 . . ?
H35B C35 H35C 109.5 . . ?
C28 C29 H29A 109.5 . . ?
C28 C29 H29B 109.5 . . ?
C28 C29 H29C 109.5 . . ?
H29A C29 H29B 109.5 . . ?
H29A C29 H29C 109.5 . . ?
H29B C29 H29C 109.5 . . ?
C34 C36 H36A 109.5 . . ?
C34 C36 H36B 109.5 . . ?
C34 C36 H36C 109.5 . . ?
H36A C36 H36B 109.5 . . ?
H36A C36 H36C 109.5 . . ?
H36B C36 H36C 109.5 . . ?
C28 C30 H30A 109.5 . . ?
C28 C30 H30B 109.5 . . ?
C28 C30 H30C 109.5 . . ?
H30A C30 H30B 109.5 . . ?
H30A C30 H30C 109.5 . . ?
H30B C30 H30C 109.5 . . ?
C37 C39 H39A 109.5 . . ?
C37 C39 H39B 109.5 . . ?
C37 C39 H39C 109.5 . . ?
H39A C39 H39B 109.5 . . ?
H39A C39 H39C 109.5 . . ?
H39B C39 H39C 109.5 . . ?
C37 C38 H38A 109.5 . . ?
C37 C38 H38B 109.5 . . ?
C37 C38 H38C 109.5 . . ?
H38A C38 H38B 109.5 . . ?
H38A C38 H38C 109.5 . . ?
H38B C38 H38C 109.5 . . ?

loop_
_geom_bond_atom_site_label_1
_geom_bond_atom_site_label_2
_geom_bond_distance
_geom_bond_site_symmetry_2
_geom_bond_publ_flag
Ni1 P2 2.1932(9) . ?
Ni1 P1 2.1897(9) . ?
Ni1 N1 1.932(2) . ?
P2 C12 1.818(3) . ?
P2 C37 1.854(3) . ?
P2 C34 1.839(3) . ?
P1 C1 1.817(3) . ?
P1 C28 1.840(3) . ?
P1 C31 1.860(3) . ?
N1 C6 1.381(4) . ?
N1 C13 1.381(4) . ?
C7 C22 1.556(4) . ?
C7 C5 1.533(4) . ?
C7 C16 1.534(4) . ?
C7 C8 1.528(4) . ?
C22 C27 1.384(4) . ?
C22 C23 1.391(4) . ?
C6 C5 1.416(4) . ?
C6 C1 1.418(4) . ?
C13 C12 1.412(4) . ?
C13 C8 1.411(4) . ?
C5 C4 1.388(4) . ?
C4 H4 0.9500 . ?
C4 C3 1.399(4) . ?
C21 H21 0.9500 . ?
C21 C16 1.398(4) . ?
C21 C20 1.389(4) . ?
C12 C11 1.400(4) . ?
C3 C14 1.518(4) . ?
C3 C2 1.392(4) . ?
C16 C17 1.391(4) . ?
C18 H18 0.9500 . ?
C18 C17 1.388(4) . ?
C18 C19 1.374(5) . ?
C20 H20 0.9500 . ?
C20 C19 1.396(4) . ?
C8 C9 1.395(4) . ?
C1 C2 1.393(4) . ?
C9 H9 0.9500 . ?
C9 C10 1.390(4) . ?
C17 H17 0.9500 . ?
C19 H19 0.9500 . ?
C10 C11 1.390(4) . ?
C10 C15 1.507(4) . ?
C14 H14A 0.9800 . ?
C14 H14B 0.9800 . ?
C14 H14C 0.9800 . ?
C2 H2 0.9500 . ?
C11 H11 0.9500 . ?
C28 H28 1.0000 . ?
C28 C29 1.526(5) . ?
C28 C30 1.526(4) . ?
C24 H24 0.9500 . ?
C24 C25 1.375(5) . ?
C24 C23 1.392(4) . ?
C25 H25 0.9500 . ?
C25 C26 1.377(5) . ?
C31 H31 1.0000 . ?
C31 C33 1.535(5) . ?
C31 C32 1.521(5) . ?
C27 H27 0.9500 . ?
C27 C26 1.389(5) . ?
C15 H15A 0.9800 . ?
C15 H15B 0.9800 . ?
C15 H15C 0.9800 . ?
C23 H23 0.9500 . ?
C37 H37 1.0000 . ?
C37 C39 1.524(5) . ?
C37 C38 1.526(5) . ?
C26 H26 0.9500 . ?
C34 H34 1.0000 . ?
C34 C35 1.527(5) . ?
C34 C36 1.526(5) . ?
C33 H33A 0.9800 . ?
C33 H33B 0.9800 . ?
C33 H33C 0.9800 . ?
C32 H32A 0.9800 . ?
C32 H32B 0.9800 . ?
C32 H32C 0.9800 . ?
C35 H35A 0.9800 . ?
C35 H35B 0.9800 . ?
C35 H35C 0.9800 . ?
C29 H29A 0.9800 . ?
C29 H29B 0.9800 . ?
C29 H29C 0.9800 . ?
C36 H36A 0.9800 . ?
C36 H36B 0.9800 . ?
C36 H36C 0.9800 . ?
C30 H30A 0.9800 . ?
C30 H30B 0.9800 . ?
C30 H30C 0.9800 . ?
C39 H39A 0.9800 . ?
C39 H39B 0.9800 . ?
C39 H39C 0.9800 . ?
C38 H38A 0.9800 . ?
C38 H38B 0.9800 . ?
C38 H38C 0.9800 . ?

loop_
_geom_torsion_atom_site_label_1
_geom_torsion_atom_site_label_2
_geom_torsion_atom_site_label_3
_geom_torsion_atom_site_label_4
_geom_torsion
_geom_torsion_site_symmetry_1
_geom_torsion_site_symmetry_2
_geom_torsion_site_symmetry_3
_geom_torsion_site_symmetry_4
_geom_torsion_publ_flag
Ni1 P2 C12 C13 -11.2(2) . . . . ?
Ni1 P2 C12 C11 168.0(2) . . . . ?
Ni1 P2 C37 C39 36.9(3) . . . . ?
Ni1 P2 C37 C38 162.4(2) . . . . ?
Ni1 P2 C34 C35 80.1(3) . . . . ?
Ni1 P2 C34 C36 -43.0(3) . . . . ?
Ni1 P1 C1 C6 14.5(2) . . . . ?
Ni1 P1 C1 C2 -165.8(3) . . . . ?
Ni1 P1 C28 C29 48.7(3) . . . . ?
Ni1 P1 C28 C30 -73.9(3) . . . . ?
Ni1 P1 C31 C33 -46.0(2) . . . . ?
Ni1 P1 C31 C32 -171.0(2) . . . . ?
Ni1 N1 C6 C5 174.9(2) . . . . ?
Ni1 N1 C6 C1 -5.9(4) . . . . ?
Ni1 N1 C13 C12 5.5(4) . . . . ?
Ni1 N1 C13 C8 -174.8(2) . . . . ?
P2 C12 C11 C10 -179.7(2) . . . . ?
P1 C1 C2 C3 -178.5(2) . . . . ?
N1 C6 C5 C7 15.1(4) . . . . ?
N1 C6 C5 C4 -172.1(3) . . . . ?
N1 C6 C1 P1 -7.4(4) . . . . ?
N1 C6 C1 C2 172.8(3) . . . . ?
N1 C13 C12 P2 5.3(4) . . . . ?
N1 C13 C12 C11 -174.0(3) . . . . ?
N1 C13 C8 C7 -15.4(4) . . . . ?
N1 C13 C8 C9 173.3(3) . . . . ?
C7 C22 C27 C26 -177.2(3) . . . . ?
C7 C22 C23 C24 177.1(3) . . . . ?
C7 C5 C4 C3 169.1(3) . . . . ?
C7 C16 C17 C18 178.7(3) . . . . ?
C7 C8 C9 C10 -168.6(3) . . . . ?
C22 C7 C5 C6 71.7(3) . . . . ?
C22 C7 C5 C4 -100.7(3) . . . . ?
C22 C7 C16 C21 -179.2(3) . . . . ?
C22 C7 C16 C17 1.1(4) . . . . ?
C22 C7 C8 C13 -71.0(3) . . . . ?
C22 C7 C8 C9 99.8(3) . . . . ?
C22 C27 C26 C25 0.0(5) . . . . ?
C6 N1 C13 C12 163.5(3) . . . . ?
C6 N1 C13 C8 -16.8(4) . . . . ?
C6 C5 C4 C3 -3.0(4) . . . . ?
C6 C1 C2 C3 1.3(4) . . . . ?
C13 N1 C6 C5 16.9(4) . . . . ?
C13 N1 C6 C1 -164.0(3) . . . . ?
C13 C12 C11 C10 -0.5(4) . . . . ?
C13 C8 C9 C10 1.9(4) . . . . ?
C5 C7 C22 C27 -144.0(3) . . . . ?
C5 C7 C22 C23 38.4(4) . . . . ?
C5 C7 C16 C21 61.3(4) . . . . ?
C5 C7 C16 C17 -118.3(3) . . . . ?
C5 C7 C8 C13 43.2(3) . . . . ?
C5 C7 C8 C9 -145.9(3) . . . . ?
C5 C6 C1 P1 171.7(2) . . . . ?
C5 C6 C1 C2 -8.0(4) . . . . ?
C5 C4 C3 C14 175.9(3) . . . . ?
C5 C4 C3 C2 -3.7(4) . . . . ?
C4 C3 C2 C1 4.6(4) . . . . ?
C21 C16 C17 C18 -0.9(4) . . . . ?
C21 C20 C19 C18 -1.1(5) . . . . ?
C12 P2 C37 C39 -70.0(3) . . . . ?
C12 P2 C37 C38 55.5(3) . . . . ?
C12 P2 C34 C35 -167.7(3) . . . . ?
C12 P2 C34 C36 69.3(3) . . . . ?
C12 C13 C8 C7 164.3(3) . . . . ?
C12 C13 C8 C9 -7.0(4) . . . . ?
C16 C7 C22 C27 93.0(3) . . . . ?
C16 C7 C22 C23 -84.7(3) . . . . ?
C16 C7 C5 C6 -166.7(2) . . . . ?
C16 C7 C5 C4 21.0(4) . . . . ?
C16 C7 C8 C13 167.4(2) . . . . ?
C16 C7 C8 C9 -21.7(4) . . . . ?
C16 C21 C20 C19 0.8(5) . . . . ?
C20 C21 C16 C7 -179.5(3) . . . . ?
C20 C21 C16 C17 0.2(4) . . . . ?
C8 C7 C22 C27 -29.5(4) . . . . ?
C8 C7 C22 C23 152.9(3) . . . . ?
C8 C7 C5 C6 -43.0(3) . . . . ?
C8 C7 C5 C4 144.7(3) . . . . ?
C8 C7 C16 C21 -59.6(3) . . . . ?
C8 C7 C16 C17 120.8(3) . . . . ?
C8 C13 C12 P2 -174.4(2) . . . . ?
C8 C13 C12 C11 6.3(4) . . . . ?
C8 C9 C10 C11 3.9(4) . . . . ?
C8 C9 C10 C15 -175.3(3) . . . . ?
C1 P1 C28 C29 -64.8(3) . . . . ?
C1 P1 C28 C30 172.5(2) . . . . ?
C1 P1 C31 C33 60.3(3) . . . . ?
C1 P1 C31 C32 -64.7(3) . . . . ?
C1 C6 C5 C7 -164.0(3) . . . . ?
C1 C6 C5 C4 8.8(4) . . . . ?
C9 C10 C11 C12 -4.6(4) . . . . ?
C17 C18 C19 C20 0.4(5) . . . . ?
C19 C18 C17 C16 0.6(5) . . . . ?
C14 C3 C2 C1 -175.0(3) . . . . ?
C28 P1 C1 C6 145.3(2) . . . . ?
C28 P1 C1 C2 -35.0(3) . . . . ?
C28 P1 C31 C33 172.3(2) . . . . ?
C28 P1 C31 C32 47.3(3) . . . . ?
C24 C25 C26 C27 -0.4(5) . . . . ?
C25 C24 C23 C22 0.2(5) . . . . ?
C31 P1 C1 C6 -103.1(2) . . . . ?
C31 P1 C1 C2 76.6(3) . . . . ?
C31 P1 C28 C29 -175.3(2) . . . . ?
C31 P1 C28 C30 62.1(3) . . . . ?
C27 C22 C23 C24 -0.7(5) . . . . ?
C15 C10 C11 C12 174.5(3) . . . . ?
C23 C22 C27 C26 0.6(5) . . . . ?
C23 C24 C25 C26 0.3(5) . . . . ?
C37 P2 C12 C13 106.8(2) . . . . ?
C37 P2 C12 C11 -74.0(3) . . . . ?
C37 P2 C34 C35 -56.5(3) . . . . ?
C37 P2 C34 C36 -179.6(2) . . . . ?
C34 P2 C12 C13 -141.8(2) . . . . ?
C34 P2 C12 C11 37.3(3) . . . . ?
C34 P2 C37 C39 179.2(3) . . . . ?
C34 P2 C37 C38 -55.3(3) . . . . ?
